data_2104978
loop_
_publ_author_name
'Stone, Kevin H.'
'Turner, Dayna L.'
'Singh, Mayank Pratap'
'Vaid, Thomas P.'
'Stephens, Peter W.'

_publ_section_title
;
 Hidden superlattice in Tl~2~(SC~6~H~4~S) and Tl~2~(SeC~6~H~4~Se) solved
 from powder X-ray diffraction
;
_journal_coeditor_code HW5016
_journal_issue 5
_journal_name_full 'Acta Crystallographica Section B'
_journal_page_first 409
_journal_page_last 415
_journal_paper_doi 10.1107/S0108768111030692
_journal_volume 67
_journal_year 2011
_chemical_formula_analytical 'C6 H4 S2 Tl2'
_chemical_formula_moiety 'Tl 2, (S C6 H2 S)'
_chemical_formula_structural 'Tl 2 (S C6 H2 S)'
_chemical_formula_sum 'C6 H4 S2 Tl2'
_chemical_formula_weight 549.0
_chemical_name_systematic ?
_space_group_crystal_system triclinic
_space_group_IT_number 2
_space_group_name_Hall '-P 1'
_space_group_name_H-M_alt 'P -1'
_symmetry_space_group_name_Hall '-P 1'
_symmetry_space_group_name_H-M 'P -1'
_cell_angle_alpha 71.798(2)
_cell_angle_beta 85.988(2)
_cell_angle_gamma 89.219(2)
_cell_formula_units_Z 4
_cell_length_a 6.5525(3)
_cell_length_b 6.8444(3)
_cell_length_c 9.5265(2)
_cell_measurement_temperature 298
_cell_volume 404.86(3)
_computing_cell_refinement 'TOPAS-Academic (Coelho, 2007)'
_computing_data_collection spec
_computing_data_reduction 'X16C beamline software'
_computing_molecular_graphics
;
ORTEP-3 for Windows (Farrugia, 1997) and Mercury (Version 2.2; Macrae
<i>et al.</i>,  2006)
;
_computing_publication_material 'publCIF (Westrip, 2009)'
_computing_structure_refinement 'TOPAS-Academic (Coelho, 2007)'
_computing_structure_solution 'TOPAS-Academic (Coelho, 2007)'
_diffrn_ambient_temperature 298
_diffrn_measurement_device_type 'Huber diffractometer'
_diffrn_radiation_monochromator 'Si (111)'
_diffrn_radiation_type synchrotron
_diffrn_radiation_wavelength 0.698163
_exptl_absorpt_coefficient_mu 37
_pd_block_diffractogram_id Tl2(SC6H4S)
_pd_char_colour yellow
_pd_char_particle_morphology 'fine powder'
_pd_instr_location
;
Beamline X16C at the National Synchrotron Light Source, Brookhaven National
 Laboratory, Upton, New York.
;
_pd_meas_2theta_range_inc 0.005
_pd_meas_2theta_range_max 30
_pd_meas_2theta_range_min 2
_pd_meas_number_of_points 5601
_pd_meas_scan_method step
_pd_prep_cool_rate 0
_pd_prep_pressure 101.325
_pd_prep_temperature 298
_pd_proc_2theta_range_inc 0.005
_pd_proc_2theta_range_max 30
_pd_proc_2theta_range_min 2
_pd_proc_info_excluded_regions none
_pd_proc_ls_background_function
;
Chebyshev polynomial with 8 coeffecients plus 1/(2theta) term
;
_pd_proc_ls_pref_orient_corr
;
none
;
_pd_proc_ls_profile_function
;
Simple_Axial_Model(width parameter 8.80/300) function with Rp=9999,Rs=300
in TOPAS-Academic
;
_pd_proc_ls_prof_R_factor 0.06986
_pd_proc_ls_prof_wR_expected 0.06539
_pd_proc_ls_prof_wR_factor 0.07983
_pd_proc_wavelength 0.698163
_pd_spec_mounting
;
Sample was mounted in a thin walled glass capillary of nominal diameter 0.7 mm.
;
_pd_spec_mount_mode transmission
_pd_spec_shape cylinder
_pd_spec_size_axial 8
_pd_spec_size_equat 0.7
_pd_spec_size_thick 0.7
_refine_ls_extinction_method none
_refine_ls_goodness_of_fit_all 1.218
_refine_ls_hydrogen_treatment noref
_refine_ls_number_parameters 57
_refine_ls_number_restraints 0
_refine_ls_shift/su_max 0.0001
_refine_ls_weighting_scheme sigma
_cod_data_source_file hw5016.cif
_cod_data_source_block Tl2SC6H4S
_cod_original_cell_volume 404.85(9)
_cod_original_sg_symbol_Hall P-1
_cod_database_code 2104978

loop_
_symmetry_equiv_pos_as_xyz
'x, y, z'
'-x, -y, -z'

loop_
_atom_site_type_symbol
_atom_site_label
_atom_site_fract_x
_atom_site_fract_y
_atom_site_fract_z
_atom_site_U_iso_or_equiv
_atom_site_thermal_displace_type
_atom_site_occupancy
Tl Tl2 0.0132(4) 0.6150(6) 0.6442(4) 0.0385(7) Uiso 1.000
S S1 0.05050 0.06291 -0.34303 0.006(3) Uiso 1.000
C C1 0.02217 0.02761 -0.15058 0.006(3) Uiso 1.000
C C2 -0.11884 0.14282 -0.09585 0.006(3) Uiso 1.000
C C3 -0.14101 0.11521 0.05473 0.006(3) Uiso 1.000
Tl Tl1 0.4572(4) 0.8920(6) 0.3612(3) 0.0385(7) Uiso 1.000
S S1A 0.53129 0.52569 -0.33719 0.006(3) Uiso 1.000
C C1A 0.51373 0.51128 -0.14802 0.006(3) Uiso 1.000
C C2A 0.35925 0.39595 -0.05277 0.006(3) Uiso 1.000
C C3A 0.34552 0.38467 0.09525 0.006(3) Uiso 1.000
H H2 -0.21154 0.25423 -0.17062 0.006(3) Uiso 1.000
H H3 -0.25100 0.20508 0.09742 0.006(3) Uiso 1.000
H H2A 0.24946 0.31479 -0.09393 0.006(3) Uiso 1.000
H H3A 0.22501 0.29471 0.16955 0.006(3) Uiso 1.000

loop_
_atom_type_symbol
_atom_type_description
_atom_type_scat_source
Tl Tl 'International Tables Vol C Tables 4.2.6.8 and 6.1.1.4'
S S 'International Tables Vol C Tables 4.2.6.8 and 6.1.1.4'
H H 'International Tables Vol C Tables 4.2.6.8 and 6.1.1.4'
C C 'International Tables Vol C Tables 4.2.6.8 and 6.1.1.4'

loop_
_geom_angle_atom_site_label_1
_geom_angle_atom_site_label_2
_geom_angle_atom_site_label_3
_geom_angle_site_symmetry_1
_geom_angle_site_symmetry_3
_geom_angle
_geom_angle_publ_flag
Tl2 S1 C1 2_565 . 141.47 yes
Tl1 S1A C1A 2_665 . 109.38 yes
S1 C1 C2 . . 120.00 yes
S1 C1 C3 . 2_555 120.00 yes
C2 C1 C3 . 2_555 120.00 no
C1 C2 C3 . . 120.00 no
C1 C3 C2 2_555 . 120.00 no
C1 C2 H2 . . 120.00 no
C3 C2 H2 . . 120.00 no
C2 C3 H3 . . 120.00 no
C1 C3 H3 2_555 . 120.00 no
S1A C1A C2A . . 120.00 yes
S1A C1A C3A . 2_665 120.00 yes
C2A C1A C3A . 2_665 120.00 no
C1A C2A C3A . . 120.00 no
C1A C3A C2A 2_665 . 120.00 no
C1A C2A H2A . . 120.00 no
C3A C2A H2A . . 120.00 no
C2A C3A H3A . . 120.00 no
C1A C3A H3A 2_665 . 120.00 no

loop_
_geom_bond_atom_site_label_1
_geom_bond_atom_site_label_2
_geom_bond_site_symmetry_2
_geom_bond_distance
_geom_bond_publ_flag
Tl2 S1 2_565 3.0752 yes
Tl1 S1A 2_665 2.9379 yes
S1 C1 . 1.7695 yes
S1A C1A . 1.7695 yes
C1 C3 2_555 1.3845 no
C1 C2 . 1.3845 no
C2 C3 . 1.3845 no
C2 H2 . 1.0800 no
C3 H3 . 1.0800 no
C1A C2A . 1.3845 no
C1A C3A 2_665 1.3845 no
C2A C3A . 1.3845 no
C2A H2A . 1.0800 no
C3A H3A . 1.0800 no

loop_
_geom_contact_atom_site_label_1
_geom_contact_atom_site_label_2
_geom_contact_distance
_geom_contact_site_symmetry_2
_geom_contact_publ_flag
Tl1 S1A 3.9216 2_675 no
Tl1 S1 3.3483 2_565 no
Tl1 S1 3.2321 2_665 no
Tl1 C2 3.5408 2_565 no
Tl1 C1 3.7868 2_565 no
Tl1 C1 3.7908 2_665 no
Tl1 C3 3.7466 1_665 no
Tl1 Tl2 3.897(4) . no
Tl1 S1A 3.2309 1_556 no
Tl1 C3A 3.6304 1_565 no
Tl2 Tl1 3.897(4) . no
Tl2 C2 3.4788 1_556 no
Tl2 S1 3.7477 1_556 no
Tl2 C2A 3.7206 1_556 no
Tl2 S1 3.1193 1_566 no
Tl2 S1A 3.2067 1_456 no
Tl2 S1A 3.4481 1_556 no
Tl2 C1A 3.6622 1_456 no
Tl2 C3A 3.2974 2_566 no
S1 S1 3.4678 2_554 no
S1 Tl1 3.3483 2_565 no
S1 Tl1 3.2321 2_665 no
S1 Tl2 3.1193 1_544 no
S1 Tl2 3.7477 1_554 no
S1A Tl1 3.2309 1_554 no
S1A Tl2 3.4481 1_554 no
S1A Tl2 3.2067 1_654 no
S1A S1A 3.2829 2_664 no
S1A Tl1 3.9216 2_675 no
C1 Tl1 3.7908 2_665 no
C1 Tl1 3.7868 2_565 no
C1A C2 3.4091 1_655 no
C1A Tl2 3.6622 1_654 no
C2 C3A 3.5418 2_565 no
C2 C1A 3.4091 1_455 no
C2 Tl1 3.5408 2_565 no
C2 Tl2 3.4788 1_554 no
C2A Tl2 3.7206 1_554 no
C3 C3A 3.5555 2_565 no
C3 Tl1 3.7466 1_445 no
C3A Tl2 3.2974 2_566 no
C3A C3 3.5555 2_565 no
C3A C2 3.5418 2_565 no
C3A Tl1 3.6304 1_545 no

loop_
_geom_torsion_atom_site_label_1
_geom_torsion_atom_site_label_2
_geom_torsion_atom_site_label_3
_geom_torsion_atom_site_label_4
_geom_torsion_site_symmetry_1
_geom_torsion_site_symmetry_3
_geom_torsion_site_symmetry_4
_geom_torsion
_geom_torsion_publ_flag
Tl2 S1 C1 C2 2_565 . . 24.88 no
Tl2 S1 C1 C3 2_565 . 2_555 -155.12 no
Tl1 S1A C1A C3A 2_665 . 2_665 126.01 no
Tl1 S1A C1A C2A 2_665 . . -53.99 no
C3 C1 C2 C3 2_555 . . 0.00 no
S1 C1 C2 C3 . . . 179.98 no
S1 C1 C3 C2 . 2_555 2_555 -179.98 no
C2 C1 C3 C2 . 2_555 2_555 0.00 no
C1 C2 C3 C1 . . 2_555 0.00 no
S1A C1A C2A C3A . . . 180.00 no
C3A C1A C2A C3A 2_665 . . -0.02 no
S1A C1A C3A C2A . 2_665 2_665 180.00 no
C2A C1A C3A C2A . 2_665 2_665 0.02 no
C1A C2A C3A C1A . . 2_665 0.00 no
